data_4304786
loop_
_publ_author_name
'Thomas A. Scott'
'R. H. Holm'

_publ_contact_author_address
;Harvard University 
Department of Chemistry and Chemical Biology
12 Oxford St.
Cambridge, MA 02138
;
_publ_contact_author_email holm@chemistry.harvard.edu
_publ_contact_author_fax 617-496-9289
_publ_contact_author_name 'R. H. Holm'
_publ_contact_author_phone 617-496-3215
_publ_section_title
;
VFe3S4 Single and Double Cubane Clusters: Synthesis, Structures, and
Dependence of Redox Potentials and Electron Distribution on Ligation and
Heterometal
;
_journal_name_full 'Inorganic Chemistry'
_journal_page_first 3426
_journal_page_last 3432
_journal_paper_doi 10.1021/ic702372f
_journal_volume 47
_journal_year 2008
_chemical_formula_moiety (Et4N)4[(C9H10N6B)2V2Fe6S8F4](CH3CN)8(H2O)3
_chemical_formula_sum 'C66 H130 B2 F4 Fe6 N24 O3 S8 V2'
_chemical_formula_weight 2098.36
_chemical_melting_point ?
_chemical_name_common 'Fluoride Vanadium edge bridged double cubane'
_chemical_name_systematic
; 
tetrakis(n-ethylammonium) 
bis(\m~4~-sulfido)-hexakis(\m~3~-sulfido)-tetrafluoro-bis(hydrotris(pyrazolyl)
borato)-hexa-iron-di-vanadium acetonitrile solvate dihydrate 
;
_space_group_IT_number 58
_symmetry_cell_setting orthorhombic
_symmetry_space_group_name_Hall '-P 2 2n'
_symmetry_space_group_name_H-M 'P n n m'
_atom_sites_solution_hydrogens geom
_atom_sites_solution_primary direct
_atom_sites_solution_secondary difmap
_audit_creation_method SHELXL-97
_cell_angle_alpha 90.00
_cell_angle_beta 90.00
_cell_angle_gamma 90.00
_cell_formula_units_Z 4
_cell_length_a 14.743(2)
_cell_length_b 29.397(4)
_cell_length_c 11.0978(15)
_cell_measurement_reflns_used 4336
_cell_measurement_temperature 193(2)
_cell_measurement_theta_max 24.58
_cell_measurement_theta_min 2.30
_cell_volume 4809.8(11)
_computing_cell_refinement 'Bruker SMART'
_computing_data_collection 'Bruker SMART'
_computing_data_reduction 'Bruker SAINT'
_computing_molecular_graphics 'Bruker SHELXTL'
_computing_publication_material 'Bruker SHELXTL'
_computing_structure_refinement 'SHELXL-97 (Sheldrick, 1997)'
_computing_structure_solution 'SHELXS-97 (Sheldrick, 1990)'
_diffrn_ambient_temperature 193(2)
_diffrn_measured_fraction_theta_full 0.985
_diffrn_measured_fraction_theta_max 0.985
_diffrn_measurement_device_type 'CCD area detector'
_diffrn_measurement_method 'phi and omega scans'
_diffrn_radiation_monochromator graphite
_diffrn_radiation_source 'fine-focus sealed tube'
_diffrn_radiation_type MoK\a
_diffrn_radiation_wavelength 0.71073
_diffrn_reflns_av_R_equivalents 0.1610
_diffrn_reflns_av_sigmaI/netI 0.0869
_diffrn_reflns_limit_h_max 16
_diffrn_reflns_limit_h_min -17
_diffrn_reflns_limit_k_max 34
_diffrn_reflns_limit_k_min -30
_diffrn_reflns_limit_l_max 11
_diffrn_reflns_limit_l_min -13
_diffrn_reflns_number 26410
_diffrn_reflns_theta_full 25.21
_diffrn_reflns_theta_max 25.21
_diffrn_reflns_theta_min 1.39
_exptl_absorpt_coefficient_mu 2.539
_exptl_absorpt_correction_type empirical
_exptl_absorpt_process_details SADABS
_exptl_crystal_colour dark
_exptl_crystal_density_diffrn 1.955
_exptl_crystal_density_meas 0
_exptl_crystal_density_method 'not measured'
_exptl_crystal_description plate
_exptl_crystal_F_000 2752
_exptl_crystal_size_max 0.55
_exptl_crystal_size_mid 0.06
_exptl_crystal_size_min 0.03
_refine_diff_density_max 0.858
_refine_diff_density_min -0.767
_refine_diff_density_rms 0.118
_refine_ls_extinction_method none
_refine_ls_goodness_of_fit_ref 1.005
_refine_ls_hydrogen_treatment mixed
_refine_ls_matrix_type full
_refine_ls_number_parameters 336
_refine_ls_number_reflns 4512
_refine_ls_number_restraints 22
_refine_ls_restrained_S_all 1.031
_refine_ls_R_factor_all 0.0861
_refine_ls_R_factor_gt 0.0608
_refine_ls_shift/su_max 5.650
_refine_ls_shift/su_mean 0.077
_refine_ls_structure_factor_coef Fsqd
_refine_ls_weighting_details 'calc w=1/[\s^2^(Fo^2^)+(0.1204P)^2^+0.0000P] where P=(Fo^2^+2Fc^2^)/3'
_refine_ls_weighting_scheme calc
_refine_ls_wR_factor_gt 0.1755
_refine_ls_wR_factor_ref 0.1934
_reflns_number_gt 3178
_reflns_number_total 4512
_reflns_threshold_expression >2sigma(I)
_cod_data_source_file ic702372f-file001_5.cif
_cod_data_source_block ortho
_cod_depositor_comments
;
The following automatic conversions were performed:
'_symmetry_cell_setting' value 'Orthorhombic' changed to 'orthorhombic'
according to '/home/saulius/struct/CIF-dictionaries/cif_core.dic'
dictionary named 'cif_core.dic' version 2.4.1 from 2010-06-29.

Automatic conversion script
Id: cif_fix_enum 1527 2010-12-29 10:47:43Z saulius 

The following automatic conversions were performed:

'_chemical_melting_point' value 'none' was changed to '?' - the value
is undefined or not given.

Automatic conversion script
Id: cif_fix_values 1646 2011-03-28 12:23:43Z adriana 
;
_cod_original_cell_volume 4809.7(11)
_cod_database_code 4304786

loop_
_symmetry_equiv_pos_as_xyz
'x, y, z'
'x+1/2, -y+1/2, -z+1/2'
'-x+1/2, y+1/2, -z+1/2'
'-x, -y, z'
'-x, -y, -z'
'-x-1/2, y-1/2, z-1/2'
'x-1/2, -y-1/2, z-1/2'
'x, y, -z'

loop_
_atom_site_label
_atom_site_type_symbol
_atom_site_fract_x
_atom_site_fract_y
_atom_site_fract_z
_atom_site_U_iso_or_equiv
_atom_site_adp_type
_atom_site_occupancy
_atom_site_symmetry_multiplicity
_atom_site_calc_flag
_atom_site_refinement_flags
_atom_site_disorder_assembly
_atom_site_disorder_group
V1 V 0.09952(8) -0.12975(4) 1.0000 0.0312(3) Uani 1 2 d S . .
Fe1 Fe 0.17001(6) -0.05396(2) 1.12053(7) 0.0419(3) Uani 1 1 d . . .
Fe2 Fe 0.00923(8) -0.04544(3) 1.0000 0.0352(3) Uani 1 2 d S . .
S1 S 0.25101(14) -0.10244(6) 1.0000 0.0426(5) Uani 1 2 d S . .
S3 S -0.12807(14) -0.00925(6) 1.0000 0.0418(5) Uani 1 2 d S . .
S2 S 0.03597(10) -0.08917(4) 1.16448(12) 0.0397(4) Uani 1 1 d . . .
N4 N 0.1428(3) -0.18203(14) 0.8710(4) 0.0378(10) Uani 1 1 d . . .
B1 B 0.0734(6) -0.2427(3) 1.0000 0.043(2) Uani 1 2 d S . .
F1 F 0.2393(3) -0.03074(13) 1.2500(4) 0.0845(14) Uani 1 1 d . . .
N3 N 0.1260(3) -0.22718(14) 0.8885(4) 0.0393(10) Uani 1 1 d . . .
N1 N -0.0194(4) -0.21868(18) 1.0000 0.0366(14) Uani 1 2 d S . .
N2 N -0.0224(4) -0.17234(19) 1.0000 0.0351(14) Uani 1 2 d S . .
N5 N 0.4315(4) 0.7544(2) 1.0000 0.0475(16) Uani 1 2 d SD . .
C2 C -0.1638(5) -0.2002(3) 1.0000 0.047(2) Uani 1 2 d S . .
H2 H -0.2268 -0.2018 1.0000 0.056 Uiso 1 2 calc SR . .
C1 C -0.1036(5) -0.2355(3) 1.0000 0.0451(19) Uani 1 2 d S . .
H1 H -0.1187 -0.2662 1.0000 0.054 Uiso 1 2 calc SR . .
C3 C -0.1102(5) -0.1615(3) 1.0000 0.0402(17) Uani 1 2 d S . .
H3 H -0.1325 -0.1319 1.0000 0.048 Uiso 1 2 calc SR . .
C4 C 0.1593(4) -0.25081(19) 0.7936(6) 0.0500(15) Uani 1 1 d . . .
H4 H 0.1563 -0.2822 0.7846 0.060 Uiso 1 1 calc R . .
C6 C 0.1857(4) -0.1791(2) 0.7662(5) 0.0486(14) Uani 1 1 d . . .
H6 H 0.2053 -0.1520 0.7317 0.058 Uiso 1 1 calc R . .
C5 C 0.1974(4) -0.2220(2) 0.7142(6) 0.0534(16) Uani 1 1 d . . .
H5 H 0.2253 -0.2291 0.6414 0.064 Uiso 1 1 calc R . .
C8 C 0.4349(8) 0.8136(3) 0.8275(10) 0.119(4) Uani 1 1 d D . .
C7 C 0.3733(8) 0.7861(4) 0.9194(12) 0.064(4) Uani 0.50 1 d PD . .
N6 N 0.5000 0.0000 1.0000 0.066(3) Uani 1 4 d SD . .
N7 N 1.0000 0.0000 0.5000 0.078(4) Uani 1 4 d SD . .
C11 C 0.4225(7) 0.6944(3) 0.8343(7) 0.097(3) Uani 1 1 d D . .
C10 C 0.3696(9) 0.7290(4) 0.9201(12) 0.065(4) Uani 0.50 1 d PD . .
C9 C 0.4978(10) 0.7850(5) 0.9270(15) 0.103(7) Uani 0.50 1 d PD . .
C12 C 0.4863(9) 0.7222(5) 0.9200(13) 0.082(5) Uani 0.50 1 d PD . .
C19 C 0.9462(13) 0.0831(4) 0.5000 0.116(6) Uani 1 2 d SD . .
N1S N 0.2227(16) 0.6396(8) 1.0000 0.54(5) Uani 1 2 d SD . .
C14 C 0.5347(9) 0.0575(4) 1.1646(13) 0.138(5) Uani 1 1 d D . .
C1S C 0.1464(16) 0.6286(6) 1.0000 0.36(3) Uani 1 2 d SD . .
C18 C 0.9708(13) 0.0394(4) 0.4309(11) 0.076(5) Uani 0.50 1 d PD . .
C2S C 0.0510(15) 0.6034(11) 1.0000 0.290(19) Uani 1 2 d SD . .
H2S1 H 0.0149 0.6144 1.0659 0.434 Uiso 0.50 1 calc PR . .
H2S2 H 0.0602 0.5712 1.0087 0.434 Uiso 0.50 1 calc PR . .
H2S3 H 0.0202 0.6093 0.9254 0.434 Uiso 0.50 1 calc PR . .
C17 C 1.1543(13) 0.0307(9) 0.5000 0.194(11) Uani 1 2 d SD . .
C16 C 1.0769(11) 0.0137(6) 0.4060(13) 0.096(6) Uani 0.50 1 d PD . .
C13 C 0.4579(10) 0.0374(5) 1.0789(17) 0.101(6) Uani 0.50 1 d PD . .
C15 C 0.5752(9) 0.0204(5) 1.0752(16) 0.098(6) Uani 0.50 1 d PD . .
C3S C 0.8171(14) 0.6171(6) 0.0000 0.132(7) Uani 1 2 d SD . .
N2S N 0.8301(17) 0.6528(7) 0.0000 0.228(13) Uani 1 2 d SD . .
H1A H 0.063(4) -0.278(2) 1.0000 0.024(16) Uiso 1 2 d S . .
C6S C 0.2289(8) 0.0842(3) 0.2177(10) 0.118(4) Uani 1 1 d D . .
H6S1 H 0.2213 0.0860 0.3035 0.177 Uiso 1 1 calc R . .
H6S2 H 0.2459 0.0538 0.1958 0.177 Uiso 1 1 calc R . .
H6S3 H 0.1730 0.0921 0.1787 0.177 Uiso 1 1 calc R . .
C5S C 0.2975(9) 0.1147(4) 0.1813(16) 0.187(9) Uani 1 1 d D . .
C4S C 0.821(2) 0.5659(8) 0.0000 0.27(2) Uani 1 2 d SD . .
H4S1 H 0.7728 0.5542 -0.0497 0.409 Uiso 0.50 1 calc PR . .
H4S2 H 0.8133 0.5549 0.0808 0.409 Uiso 0.50 1 calc PR . .
H4S3 H 0.8781 0.5560 -0.0311 0.409 Uiso 0.50 1 calc PR . .
N3S N 0.3493(11) 0.1406(5) 0.153(2) 0.295(13) Uani 1 1 d D . .
O1 O 0.3824(13) 0.0068(6) 0.3725(14) 0.313(9) Uani 1 1 d . . .

loop_
_atom_site_aniso_label
_atom_site_aniso_U_11
_atom_site_aniso_U_22
_atom_site_aniso_U_33
_atom_site_aniso_U_23
_atom_site_aniso_U_13
_atom_site_aniso_U_12
V1 0.0401(7) 0.0258(6) 0.0277(6) 0.000 0.000 -0.0002(5)
Fe1 0.0531(5) 0.0336(4) 0.0391(5) -0.0042(3) -0.0076(4) -0.0008(3)
Fe2 0.0467(7) 0.0242(5) 0.0348(6) 0.000 0.000 -0.0006(4)
S1 0.0421(11) 0.0338(9) 0.0518(12) 0.000 0.000 -0.0022(8)
S3 0.0465(11) 0.0274(9) 0.0515(12) 0.000 0.000 -0.0011(8)
S2 0.0570(9) 0.0332(7) 0.0289(7) -0.0014(5) 0.0031(6) 0.0027(6)
N4 0.044(3) 0.034(2) 0.035(2) -0.0034(18) 0.005(2) -0.0014(18)
B1 0.047(5) 0.028(4) 0.053(6) 0.000 0.000 0.008(4)
F1 0.113(4) 0.065(2) 0.075(3) -0.020(2) -0.048(3) 0.006(2)
N3 0.043(3) 0.032(2) 0.044(3) -0.0060(19) 0.000(2) 0.0040(18)
N1 0.042(4) 0.026(3) 0.042(4) 0.000 0.000 -0.001(2)
N2 0.038(4) 0.030(3) 0.038(3) 0.000 0.000 0.002(2)
N5 0.033(4) 0.047(4) 0.062(5) 0.000 0.000 0.003(3)
C2 0.034(4) 0.047(4) 0.059(5) 0.000 0.000 -0.005(3)
C1 0.046(5) 0.035(4) 0.054(5) 0.000 0.000 -0.008(3)
C3 0.036(4) 0.039(4) 0.045(5) 0.000 0.000 0.005(3)
C4 0.046(3) 0.042(3) 0.062(4) -0.022(3) -0.010(3) 0.009(3)
C6 0.052(4) 0.054(3) 0.040(3) 0.000(3) 0.004(3) 0.002(3)
C5 0.052(4) 0.069(4) 0.039(3) -0.015(3) 0.008(3) 0.012(3)
C8 0.164(11) 0.078(6) 0.116(8) 0.048(6) 0.011(8) 0.007(6)
C7 0.048(7) 0.057(7) 0.085(10) 0.009(7) -0.026(7) 0.010(6)
N6 0.042(6) 0.047(6) 0.108(10) 0.000 0.000 -0.009(5)
N7 0.123(12) 0.041(6) 0.069(8) 0.000 0.000 0.003(6)
C11 0.149(9) 0.085(6) 0.056(5) -0.024(4) 0.005(5) 0.022(6)
C10 0.061(8) 0.072(9) 0.063(9) -0.015(7) -0.016(7) -0.001(7)
C9 0.076(11) 0.090(11) 0.144(16) -0.018(11) 0.065(11) -0.012(9)
C12 0.069(10) 0.085(10) 0.090(11) 0.008(9) 0.051(9) 0.036(8)
C19 0.221(18) 0.065(7) 0.061(7) 0.000 0.000 0.052(9)
N1S 0.16(2) 0.113(16) 1.35(15) 0.000 0.000 0.000(15)
C14 0.149(11) 0.092(7) 0.172(12) -0.056(7) 0.032(10) -0.039(7)
C1S 0.85(8) 0.18(2) 0.054(10) 0.000 0.000 0.32(4)
C18 0.143(15) 0.046(7) 0.040(7) 0.016(6) -0.004(9) 0.013(8)
C2S 0.105(18) 0.40(5) 0.36(5) 0.000 0.000 -0.03(2)
C17 0.115(16) 0.19(2) 0.28(3) 0.000 0.000 -0.055(15)
C16 0.118(16) 0.107(14) 0.064(10) 0.010(9) 0.013(10) -0.021(11)
C13 0.072(11) 0.069(10) 0.162(18) -0.024(10) 0.034(11) 0.000(8)
C15 0.059(10) 0.079(11) 0.156(17) -0.001(10) -0.010(10) -0.011(8)
C3S 0.181(19) 0.125(14) 0.090(11) 0.000 0.000 -0.056(13)
N2S 0.34(3) 0.21(2) 0.131(14) 0.000 0.000 -0.18(2)
C6S 0.125(9) 0.082(6) 0.146(10) -0.004(6) -0.054(8) 0.000(6)
C5S 0.146(13) 0.070(7) 0.35(2) -0.045(11) -0.137(15) 0.027(7)
C4S 0.41(5) 0.30(4) 0.116(17) 0.000 0.000 -0.22(4)
N3S 0.163(14) 0.131(12) 0.59(4) -0.046(16) -0.040(18) -0.002(10)
O1 0.33(2) 0.33(2) 0.275(17) -0.015(15) 0.035(17) -0.031(18)

loop_
_atom_type_symbol
_atom_type_description
_atom_type_scat_dispersion_real
_atom_type_scat_dispersion_imag
_atom_type_scat_source
C C 0.0033 0.0016 'International Tables Vol C Tables 4.2.6.8 and 6.1.1.4'
H H 0.0000 0.0000 'International Tables Vol C Tables 4.2.6.8 and 6.1.1.4'
N N 0.0061 0.0033 'International Tables Vol C Tables 4.2.6.8 and 6.1.1.4'
O O 0.0106 0.0060 'International Tables Vol C Tables 4.2.6.8 and 6.1.1.4'
B B 0.0013 0.0007 'International Tables Vol C Tables 4.2.6.8 and 6.1.1.4'
F F 0.0171 0.0103 'International Tables Vol C Tables 4.2.6.8 and 6.1.1.4'
S S 0.1246 0.1234 'International Tables Vol C Tables 4.2.6.8 and 6.1.1.4'
V V 0.3005 0.5294 'International Tables Vol C Tables 4.2.6.8 and 6.1.1.4'
Fe Fe 0.3463 0.8444 'International Tables Vol C Tables 4.2.6.8 and 6.1.1.4'

loop_
_geom_angle_atom_site_label_1
_geom_angle_atom_site_label_2
_geom_angle_atom_site_label_3
_geom_angle
_geom_angle_site_symmetry_1
_geom_angle_site_symmetry_3
_geom_angle_publ_flag
N2 V1 N4 80.68(16) . . ?
N2 V1 N4 80.68(16) . 8_557 ?
N4 V1 N4 81.4(2) . 8_557 ?
N2 V1 S1 164.90(16) . . ?
N4 V1 S1 87.90(13) . . ?
N4 V1 S1 87.90(13) 8_557 . ?
N2 V1 S2 87.91(11) . . ?
N4 V1 S2 165.51(12) . . ?
N4 V1 S2 88.01(12) 8_557 . ?
S1 V1 S2 101.62(6) . . ?
N2 V1 S2 87.91(11) . 8_557 ?
N4 V1 S2 88.01(12) . 8_557 ?
N4 V1 S2 165.51(12) 8_557 8_557 ?
S1 V1 S2 101.62(6) . 8_557 ?
S2 V1 S2 100.55(8) . 8_557 ?
N2 V1 Fe1 139.44(11) . . ?
N4 V1 Fe1 139.57(13) . . ?
N4 V1 Fe1 97.93(11) 8_557 . ?
S1 V1 Fe1 51.78(4) . . ?
S2 V1 Fe1 51.60(4) . . ?
S2 V1 Fe1 96.55(5) 8_557 . ?
N2 V1 Fe1 139.44(11) . 8_557 ?
N4 V1 Fe1 97.93(11) . 8_557 ?
N4 V1 Fe1 139.57(13) 8_557 8_557 ?
S1 V1 Fe1 51.78(4) . 8_557 ?
S2 V1 Fe1 96.55(5) . 8_557 ?
S2 V1 Fe1 51.60(4) 8_557 8_557 ?
Fe1 V1 Fe1 57.10(4) . 8_557 ?
N2 V1 Fe2 96.63(15) . . ?
N4 V1 Fe2 138.97(11) . . ?
N4 V1 Fe2 138.97(11) 8_557 . ?
S1 V1 Fe2 98.47(6) . . ?
S2 V1 Fe2 50.98(4) . . ?
S2 V1 Fe2 50.98(4) 8_557 . ?
Fe1 V1 Fe2 58.29(3) . . ?
Fe1 V1 Fe2 58.29(3) 8_557 . ?
F1 Fe1 S2 117.96(17) . . ?
F1 Fe1 S1 112.76(16) . . ?
S2 Fe1 S1 107.09(6) . . ?
F1 Fe1 S3 106.65(13) . 5_557 ?
S2 Fe1 S3 104.47(7) . 5_557 ?
S1 Fe1 S3 107.10(5) . 5_557 ?
F1 Fe1 Fe1 139.47(16) . 8_557 ?
S2 Fe1 Fe1 102.33(4) . 8_557 ?
S1 Fe1 Fe1 54.27(3) . 8_557 ?
S3 Fe1 Fe1 55.67(3) 5_557 8_557 ?
F1 Fe1 Fe2 143.84(14) . . ?
S2 Fe1 Fe2 52.81(4) . . ?
S1 Fe1 Fe2 102.90(5) . . ?
S3 Fe1 Fe2 54.98(5) 5_557 . ?
Fe1 Fe1 Fe2 60.70(2) 8_557 . ?
F1 Fe1 V1 148.36(13) . . ?
S2 Fe1 V1 54.54(4) . . ?
S1 Fe1 V1 54.49(6) . . ?
S3 Fe1 V1 104.91(5) 5_557 . ?
Fe1 Fe1 V1 61.45(2) 8_557 . ?
Fe2 Fe1 V1 61.12(3) . . ?
S2 Fe2 S2 107.25(7) 8_557 . ?
S2 Fe2 S3 114.69(5) 8_557 . ?
S2 Fe2 S3 114.69(5) . . ?
S2 Fe2 S3 104.78(6) 8_557 5_557 ?
S2 Fe2 S3 104.78(6) . 5_557 ?
S3 Fe2 S3 109.73(7) . 5_557 ?
S2 Fe2 Fe2 125.57(4) 8_557 5_557 ?
S2 Fe2 Fe2 125.57(4) . 5_557 ?
S3 Fe2 Fe2 56.46(6) . 5_557 ?
S3 Fe2 Fe2 53.27(6) 5_557 5_557 ?
S2 Fe2 Fe1 101.03(6) 8_557 . ?
S2 Fe2 Fe1 53.36(4) . . ?
S3 Fe2 Fe1 144.12(4) . . ?
S3 Fe2 Fe1 54.76(5) 5_557 . ?
Fe2 Fe2 Fe1 100.31(5) 5_557 . ?
S2 Fe2 Fe1 53.36(4) 8_557 8_557 ?
S2 Fe2 Fe1 101.03(6) . 8_557 ?
S3 Fe2 Fe1 144.12(4) . 8_557 ?
S3 Fe2 Fe1 54.76(5) 5_557 8_557 ?
Fe2 Fe2 Fe1 100.31(5) 5_557 8_557 ?
Fe1 Fe2 Fe1 58.60(4) . 8_557 ?
S2 Fe2 V1 54.42(4) 8_557 . ?
S2 Fe2 V1 54.42(4) . . ?
S3 Fe2 V1 145.97(7) . . ?
S3 Fe2 V1 104.30(7) 5_557 . ?
Fe2 Fe2 V1 157.57(7) 5_557 . ?
Fe1 Fe2 V1 60.59(3) . . ?
Fe1 Fe2 V1 60.59(3) 8_557 . ?
Fe1 S1 Fe1 71.47(7) 8_557 . ?
Fe1 S1 V1 73.73(6) 8_557 . ?
Fe1 S1 V1 73.73(6) . . ?
Fe2 S3 Fe1 126.54(7) . 4 ?
Fe2 S3 Fe1 126.54(7) . 5_557 ?
Fe1 S3 Fe1 68.67(6) 4 5_557 ?
Fe2 S3 Fe2 70.27(7) . 5_557 ?
Fe1 S3 Fe2 70.27(5) 4 5_557 ?
Fe1 S3 Fe2 70.27(5) 5_557 5_557 ?
Fe2 S2 Fe1 73.83(5) . . ?
Fe2 S2 V1 74.60(5) . . ?
Fe1 S2 V1 73.85(5) . . ?
C6 N4 N3 106.0(4) . . ?
C6 N4 V1 131.6(4) . . ?
N3 N4 V1 122.4(3) . . ?
N3 B1 N3 108.0(7) 8_557 . ?
N3 B1 N1 108.3(4) 8_557 . ?
N3 B1 N1 108.3(4) . . ?
N3 B1 H1A 111.6(18) 8_557 . ?
N3 B1 H1A 111.6(18) . . ?
N1 B1 H1A 109(4) . . ?
C4 N3 N4 108.8(4) . . ?
C4 N3 B1 131.3(5) . . ?
N4 N3 B1 119.8(4) . . ?
C1 N1 N2 109.9(6) . . ?
C1 N1 B1 131.0(6) . . ?
N2 N1 B1 119.2(6) . . ?
C3 N2 N1 105.6(6) . . ?
C3 N2 V1 131.3(5) . . ?
N1 N2 V1 123.0(4) . . ?
C10 N5 C10 73.9(12) 8_557 . ?
C10 N5 C12 111.2(9) 8_557 . ?
C10 N5 C12 70.4(8) . . ?
C10 N5 C12 70.4(8) 8_557 8_557 ?
C10 N5 C12 111.2(9) . 8_557 ?
C12 N5 C12 71.0(12) . 8_557 ?
C10 N5 C7 108.0(8) 8_557 . ?
C10 N5 C7 67.4(7) . . ?
C12 N5 C7 109.2(8) . . ?
C12 N5 C7 178.2(9) 8_557 . ?
C10 N5 C7 67.4(7) 8_557 8_557 ?
C10 N5 C7 108.0(8) . 8_557 ?
C12 N5 C7 178.2(9) . 8_557 ?
C12 N5 C7 109.2(8) 8_557 8_557 ?
C7 N5 C7 70.5(11) . 8_557 ?
C10 N5 C9 111.6(9) 8_557 8_557 ?
C10 N5 C9 173.8(10) . 8_557 ?
C12 N5 C9 109.2(9) . 8_557 ?
C12 N5 C9 74.0(8) 8_557 8_557 ?
C7 N5 C9 107.5(8) . 8_557 ?
C7 N5 C9 72.5(8) 8_557 8_557 ?
C10 N5 C9 173.8(10) 8_557 . ?
C10 N5 C9 111.6(9) . . ?
C12 N5 C9 74.0(8) . . ?
C12 N5 C9 109.2(9) 8_557 . ?
C7 N5 C9 72.5(8) . . ?
C7 N5 C9 107.5(8) 8_557 . ?
C9 N5 C9 62.8(14) 8_557 . ?
C1 C2 C3 104.7(7) . . ?
C1 C2 H2 127.6 . . ?
C3 C2 H2 127.6 . . ?
N1 C1 C2 108.8(7) . . ?
N1 C1 H1 125.6 . . ?
C2 C1 H1 125.6 . . ?
N2 C3 C2 111.0(7) . . ?
N2 C3 H3 124.5 . . ?
C2 C3 H3 124.5 . . ?
C5 C4 N3 109.8(5) . . ?
C5 C4 H4 125.1 . . ?
N3 C4 H4 125.1 . . ?
N4 C6 C5 111.1(5) . . ?
N4 C6 H6 124.4 . . ?
C5 C6 H6 124.4 . . ?
C4 C5 C6 104.3(5) . . ?
C4 C5 H5 127.9 . . ?
C6 C5 H5 127.9 . . ?
C7 C8 C9 68.7(7) . . ?
N5 C7 C8 111.1(8) . . ?
N5 C7 C7 54.8(6) . 8_557 ?
C8 C7 C7 130.0(7) . 8_557 ?
C15 N6 C15 67.0(14) 5_657 4_655 ?
C15 N6 C15 180.0(11) 5_657 . ?
C15 N6 C15 113.0(14) 4_655 . ?
C15 N6 C15 113.0(14) 5_657 8_557 ?
C15 N6 C15 180.0(11) 4_655 8_557 ?
C15 N6 C15 67.0(14) . 8_557 ?
C15 N6 C13 72.4(8) 5_657 5_657 ?
C15 N6 C13 109.0(9) 4_655 5_657 ?
C15 N6 C13 107.6(8) . 5_657 ?
C15 N6 C13 71.0(9) 8_557 5_657 ?
C15 N6 C13 109.0(9) 5_657 4_655 ?
C15 N6 C13 72.4(8) 4_655 4_655 ?
C15 N6 C13 71.0(9) . 4_655 ?
C15 N6 C13 107.6(8) 8_557 4_655 ?
C13 N6 C13 69.5(15) 5_657 4_655 ?
C15 N6 C13 107.6(8) 5_657 . ?
C15 N6 C13 71.0(9) 4_655 . ?
C15 N6 C13 72.4(8) . . ?
C15 N6 C13 109.0(9) 8_557 . ?
C13 N6 C13 180.0(11) 5_657 . ?
C13 N6 C13 110.5(15) 4_655 . ?
C15 N6 C13 71.0(9) 5_657 8_557 ?
C15 N6 C13 107.6(8) 4_655 8_557 ?
C15 N6 C13 109.0(9) . 8_557 ?
C15 N6 C13 72.4(8) 8_557 8_557 ?
C13 N6 C13 110.5(15) 5_657 8_557 ?
C13 N6 C13 180.000(3) 4_655 8_557 ?
C13 N6 C13 69.5(15) . 8_557 ?
C18 N7 C18 63.6(10) 4_755 5_756 ?
C18 N7 C18 116.4(10) 4_755 . ?
C18 N7 C18 180.0(9) 5_756 . ?
C18 N7 C18 180.0(9) 4_755 8_556 ?
C18 N7 C18 116.4(10) 5_756 8_556 ?
C18 N7 C18 63.6(10) . 8_556 ?
C18 N7 C16 70.3(9) 4_755 4_755 ?
C18 N7 C16 110.8(9) 5_756 4_755 ?
C18 N7 C16 69.2(9) . 4_755 ?
C18 N7 C16 109.7(9) 8_556 4_755 ?
C18 N7 C16 69.2(9) 4_755 . ?
C18 N7 C16 109.7(9) 5_756 . ?
C18 N7 C16 70.3(9) . . ?
C18 N7 C16 110.8(9) 8_556 . ?
C16 N7 C16 98.2(12) 4_755 . ?
C18 N7 C16 110.8(9) 4_755 5_756 ?
C18 N7 C16 70.3(9) 5_756 5_756 ?
C18 N7 C16 109.7(9) . 5_756 ?
C18 N7 C16 69.2(9) 8_556 5_756 ?
C16 N7 C16 81.8(12) 4_755 5_756 ?
C16 N7 C16 180.0(13) . 5_756 ?
C18 N7 C16 109.7(9) 4_755 8_556 ?
C18 N7 C16 69.2(9) 5_756 8_556 ?
C18 N7 C16 110.8(9) . 8_556 ?
C18 N7 C16 70.3(9) 8_556 8_556 ?
C16 N7 C16 180.000(2) 4_755 8_556 ?
C16 N7 C16 81.8(12) . 8_556 ?
C16 N7 C16 98.2(12) 5_756 8_556 ?
C12 C11 C10 66.4(6) . . ?
N5 C10 C11 112.3(9) . . ?
N5 C10 C10 53.0(6) . 8_557 ?
C11 C10 C10 126.6(6) . 8_557 ?
N5 C9 C9 58.6(7) . 8_557 ?
N5 C9 C8 106.6(9) . . ?
C9 C9 C8 131.4(7) 8_557 . ?
N5 C12 C11 111.0(9) . . ?
N5 C12 C12 54.5(6) . 8_557 ?
C11 C12 C12 127.4(6) . 8_557 ?
C18 C19 C18 59.7(9) . 8_556 ?
C15 C14 C13 68.9(8) . . ?
N1S C1S C2S 168(3) . . ?
N7 C18 C18 58.2(5) . 8_556 ?
N7 C18 C19 118.2(8) . . ?
C18 C18 C19 60.1(5) 8_556 . ?
N7 C18 C16 59.1(7) . 4_755 ?
C18 C18 C16 99.2(6) 8_556 4_755 ?
C19 C18 C16 137.3(15) . 4_755 ?
C1S C2S H2S1 126.4 . . ?
C1S C2S H2S2 125.8 . . ?
H2S1 C2S H2S2 88.5 . . ?
C1S C2S H2S3 127.4 . . ?
H2S1 C2S H2S3 87.7 . . ?
H2S2 C2S H2S3 88.3 . . ?
C16 C17 C16 79.9(12) . 8_556 ?
N7 C16 C17 99.0(10) . . ?
N7 C16 C18 51.6(6) . 4_755 ?
C17 C16 C18 117.3(15) . 4_755 ?
N6 C13 C14 108.6(10) . . ?
N6 C13 C13 55.3(7) . 8_557 ?
C14 C13 C13 126.7(8) . 8_557 ?
N6 C13 C15 53.9(7) . 4_655 ?
C14 C13 C15 124.5(13) . 4_655 ?
C13 C13 C15 88.7(8) 8_557 4_655 ?
N6 C15 C14 110.0(10) . . ?
N6 C15 C15 56.5(7) . 8_557 ?
C14 C15 C15 128.6(9) . 8_557 ?
N6 C15 C13 55.1(7) . 4_655 ?
C14 C15 C13 122.7(13) . 4_655 ?
C15 C15 C13 91.3(8) 8_557 4_655 ?
N2S C3S C4S 168(3) . . ?
C5S C6S H6S1 109.5 . . ?
C5S C6S H6S2 109.5 . . ?
H6S1 C6S H6S2 109.5 . . ?
C5S C6S H6S3 109.5 . . ?
H6S1 C6S H6S3 109.5 . . ?
H6S2 C6S H6S3 109.5 . . ?
N3S C5S C6S 176.8(16) . . ?
C3S C4S H4S1 125.9 . . ?
C3S C4S H4S2 125.9 . . ?
H4S1 C4S H4S2 89.1 . . ?
C3S C4S H4S3 125.9 . . ?
H4S1 C4S H4S3 89.1 . . ?
H4S2 C4S H4S3 89.1 . . ?
C67 C66 N50 116.2(5) . . ?
C72 N51 C70 110.9(5) . . ?
C72 N51 C74 111.1(5) . . ?
C70 N51 C74 107.0(5) . . ?
C72 N51 C68 106.8(5) . . ?
C70 N51 C68 110.5(5) . . ?
C74 N51 C68 110.5(5) . . ?
C69 C68 N51 114.5(6) . . ?
N51 C70 C71 115.4(6) . . ?
C73 C72 N51 115.2(6) . . ?
C75 C74 N51 116.3(6) . . ?

loop_
_geom_bond_atom_site_label_1
_geom_bond_atom_site_label_2
_geom_bond_distance
_geom_bond_site_symmetry_2
_geom_bond_publ_flag
V1 N2 2.190(6) . ?
V1 N4 2.195(4) . ?
V1 N4 2.195(4) 8_557 ?
V1 S1 2.373(2) . ?
V1 S2 2.3733(15) . ?
V1 S2 2.3733(15) 8_557 ?
V1 Fe1 2.7987(12) . ?
V1 Fe1 2.7987(12) 8_557 ?
V1 Fe2 2.8131(15) . ?
Fe1 F1 1.890(4) . ?
Fe1 S2 2.2834(16) . ?
Fe1 S1 2.2905(17) . ?
Fe1 S3 2.3716(16) 5_557 ?
Fe1 Fe1 2.6753(16) 8_557 ?
Fe1 Fe2 2.7333(13) . ?
Fe2 S2 2.2670(14) 8_557 ?
Fe2 S2 2.2670(14) . ?
Fe2 S3 2.287(2) . ?
Fe2 S3 2.378(2) 5_557 ?
Fe2 Fe2 2.6856(19) 5_557 ?
Fe2 Fe1 2.7333(13) 8_557 ?
S1 Fe1 2.2905(17) 8_557 ?
S3 Fe1 2.3716(16) 4 ?
S3 Fe1 2.3716(16) 5_557 ?
S3 Fe2 2.378(2) 5_557 ?
N4 C6 1.327(7) . ?
N4 N3 1.364(6) . ?
B1 N3 1.530(7) 8_557 ?
B1 N3 1.530(7) . ?
B1 N1 1.540(11) . ?
B1 H1A 1.04(6) . ?
N3 C4 1.354(7) . ?
N1 C1 1.336(10) . ?
N1 N2 1.363(8) . ?
N2 C3 1.333(9) . ?
N5 C10 1.474(12) 8_557 ?
N5 C10 1.474(12) . ?
N5 C12 1.530(11) . ?
N5 C12 1.530(11) 8_557 ?
N5 C7 1.551(11) . ?
N5 C7 1.551(11) 8_557 ?
N5 C9 1.556(13) 8_557 ?
N5 C9 1.556(13) . ?
C2 C1 1.366(11) . ?
C2 C3 1.383(11) . ?
C2 H2 0.9300 . ?
C1 H1 0.9300 . ?
C3 H3 0.9300 . ?
C4 C5 1.344(9) . ?
C4 H4 0.9300 . ?
C6 C5 1.399(8) . ?
C6 H6 0.9300 . ?
C5 H5 0.9300 . ?
C8 C7 1.586(14) . ?
C8 C9 1.669(16) . ?
C7 C7 1.79(3) 8_557 ?
N6 C15 1.512(13) 5_657 ?
N6 C15 1.512(13) 4_655 ?
N6 C15 1.512(13) . ?
N6 C15 1.512(13) 8_557 ?
N6 C13 1.536(13) 5_657 ?
N6 C13 1.536(13) 4_655 ?
N6 C13 1.536(13) . ?
N6 C13 1.536(13) 8_557 ?
N7 C18 1.454(10) 4_755 ?
N7 C18 1.454(10) 5_756 ?
N7 C18 1.454(10) . ?
N7 C18 1.454(10) 8_556 ?
N7 C16 1.592(13) 4_755 ?
N7 C16 1.592(14) . ?
N7 C16 1.592(13) 5_756 ?
N7 C16 1.592(14) 8_556 ?
C11 C12 1.566(15) . ?
C11 C10 1.598(13) . ?
C10 C10 1.77(3) 8_557 ?
C9 C9 1.62(3) 8_557 ?
C12 C12 1.78(3) 8_557 ?
C19 C18 1.539(13) . ?
C19 C18 1.539(13) 8_556 ?
N1S C1S 1.171(19) . ?
C14 C15 1.590(15) . ?
C14 C13 1.593(16) . ?
C1S C2S 1.589(19) . ?
C18 C18 1.53(2) 8_556 ?
C18 C16 1.73(2) 4_755 ?
C2S H2S1 1.1398 . ?
C2S H2S2 1.1333 . ?
C2S H2S3 1.1512 . ?
C17 C16 1.624(15) . ?
C17 C16 1.624(15) 8_556 ?
C16 C18 1.73(2) 4_755 ?
C13 C13 1.75(4) 8_557 ?
C13 C15 1.77(2) 4_655 ?
C15 C15 1.67(4) 8_557 ?
C15 C13 1.77(2) 4_655 ?
C3S N2S 1.065(15) . ?
C3S C4S 1.507(18) . ?
C6S C5S 1.410(14) . ?
C6S H6S1 0.9600 . ?
C6S H6S2 0.9600 . ?
C6S H6S3 0.9600 . ?
C5S N3S 1.124(15) . ?
C4S H4S1 1.1231 . ?
C4S H4S2 1.1230 . ?
C4S H4S3 1.1234 . ?
